data_7247565
loop_
_publ_author_name
'Das, Chhatan'
'Debnath, Subhrajyoti'
'Patel, Vishwas D.'
'Gupta, Dhritiman'
'Banerjee, Anjan'
'Mahata, Partha'

_publ_section_title
;
 Differential supercapacitor and Schottky diode behaviours in two new
 isostructural coordination polymers based on redox active metal ions
;
_journal_issue 45
_journal_name_full CrystEngComm
_journal_page_first 6343
_journal_page_last 6353
_journal_paper_doi 10.1039/D3CE00883E
_journal_volume 25
_journal_year 2023
_chemical_formula_sum 'C17 H16 Fe0.5 N4 O3'
_chemical_formula_weight 352.26
_chemical_name_common 'Iron-organic Compound'
_space_group_crystal_system triclinic
_space_group_IT_number 2
_space_group_name_Hall '-P 1'
_space_group_name_H-M_alt 'P -1'
_atom_sites_solution_hydrogens mixed
_audit_creation_method SHELXL-2018/3
_audit_update_record
;
2023-03-31 deposited with the CCDC.	2023-10-20 downloaded from the CCDC.
;
_cell_angle_alpha 82.016(3)
_cell_angle_beta 87.908(3)
_cell_angle_gamma 89.364(3)
_cell_formula_units_Z 2
_cell_length_a 7.9266(8)
_cell_length_b 8.5888(8)
_cell_length_c 11.8991(11)
_cell_measurement_reflns_used 3540
_cell_measurement_temperature 298(2)
_cell_measurement_theta_max 27.251
_cell_measurement_theta_min 1.729
_cell_volume 801.69(13)
_computing_cell_refinement 'SAINT (Bruker, 2000)'
_computing_data_collection 'SMART (Bruker, 2000)'
_computing_data_reduction SAINT
_computing_molecular_graphics 'Ortep-3 for Windows (Farrugia, 1999) and CAMERON (Watkin et al., 1993)'
_computing_publication_material 'PLATON (Spek, 2003)'
_computing_structure_refinement 'SHELXL-2018/3 (Sheldrick, 2018)'
_computing_structure_solution 'SHELXT 2014/5 (Sheldrick, 2014)'
_diffrn_ambient_temperature 298(2)
_diffrn_measured_fraction_theta_full 1.000
_diffrn_measured_fraction_theta_max 0.990
_diffrn_measurement_device_type 'Bruker SMART CCD area detector'
_diffrn_measurement_method '\f and \w scans'
_diffrn_radiation_type MoK\a
_diffrn_radiation_wavelength 0.71073
_diffrn_reflns_av_R_equivalents 0.0745
_diffrn_reflns_av_unetI/netI 0.0446
_diffrn_reflns_Laue_measured_fraction_full 1.000
_diffrn_reflns_Laue_measured_fraction_max 0.990
_diffrn_reflns_limit_h_max 10
_diffrn_reflns_limit_h_min -10
_diffrn_reflns_limit_k_max 11
_diffrn_reflns_limit_k_min -11
_diffrn_reflns_limit_l_max 15
_diffrn_reflns_limit_l_min -15
_diffrn_reflns_number 27067
_diffrn_reflns_point_group_measured_fraction_full 1.000
_diffrn_reflns_point_group_measured_fraction_max 0.990
_diffrn_reflns_theta_full 25.242
_diffrn_reflns_theta_max 27.251
_diffrn_reflns_theta_min 1.729
_diffrn_source 'fine-focus sealed tube'
_exptl_absorpt_coefficient_mu 0.530
_exptl_absorpt_correction_T_max 0.959
_exptl_absorpt_correction_T_min 0.939
_exptl_absorpt_correction_type multi-scan
_exptl_absorpt_process_details '(SADABS; Sheldrick, 1996)'
_exptl_crystal_colour Violet
_exptl_crystal_density_diffrn 1.459
_exptl_crystal_description Parallelogram-shaped
_exptl_crystal_F_000 366
_exptl_crystal_size_max 0.120
_exptl_crystal_size_mid 0.090
_exptl_crystal_size_min 0.080
_refine_diff_density_max 0.290
_refine_diff_density_min -0.506
_refine_diff_density_rms 0.062
_refine_ls_extinction_method none
_refine_ls_goodness_of_fit_ref 1.090
_refine_ls_hydrogen_treatment mixed
_refine_ls_matrix_type full
_refine_ls_number_parameters 247
_refine_ls_number_reflns 3540
_refine_ls_number_restraints 0
_refine_ls_restrained_S_all 1.090
_refine_ls_R_factor_all 0.0667
_refine_ls_R_factor_gt 0.0504
_refine_ls_shift/su_max 0.000
_refine_ls_shift/su_mean 0.000
_refine_ls_structure_factor_coef Fsqd
_refine_ls_weighting_details 'w=1/[\s^2^(Fo^2^)+(0.0247P)^2^+0.9152P] where P=(Fo^2^+2Fc^2^)/3'
_refine_ls_weighting_scheme calc
_refine_ls_wR_factor_gt 0.1010
_refine_ls_wR_factor_ref 0.1077
_reflns_Friedel_coverage 0.000
_reflns_number_gt 2930
_reflns_number_total 3540
_reflns_threshold_expression 'I > 2\s(I)'
_cod_data_source_file d3ce00883e2.cif
_cod_data_source_block compound(2)
_cod_depositor_comments 'Adding full bibliography for 7247564--7247565.cif.'
_cod_original_formula_sum 'C17 H16 Fe0.50 N4 O3'
_cod_database_code 7247565
_shelx_shelxl_version_number 2018/3
_shelx_space_group_comment
;
The symmetry employed for this shelxl refinement is uniquely defined
by the following loop, which should always be used as a source of
symmetry information in preference to the above space-group names.
They are only intended as comments.
;
_shelx_estimated_absorpt_t_min 0.939
_shelx_estimated_absorpt_t_max 0.959

loop_
_space_group_symop_operation_xyz
'x, y, z'
'-x, -y, -z'

loop_
_atom_site_label
_atom_site_type_symbol
_atom_site_fract_x
_atom_site_fract_y
_atom_site_fract_z
_atom_site_U_iso_or_equiv
_atom_site_adp_type
_atom_site_occupancy
_atom_site_site_symmetry_order
_atom_site_calc_flag
_atom_site_refinement_flags_posn
_atom_site_refinement_flags_adp
_atom_site_refinement_flags_occupancy
_atom_site_disorder_assembly
_atom_site_disorder_group
Fe1 Fe 0.500000 0.500000 0.500000 0.02502(15) Uani 1 2 d S . P . .
O3 O 0.5912(3) 0.3369(2) 0.64123(17) 0.0338(5) Uani 1 1 d . . . . .
O1 O 0.2533(2) 0.4238(2) 0.54712(16) 0.0347(5) Uani 1 1 d . . . . .
O2 O 0.2777(3) 0.2714(3) 0.71283(18) 0.0492(6) Uani 1 1 d . . . . .
N1 N 0.5193(3) 0.3126(2) 0.38830(17) 0.0285(5) Uani 1 1 d . . . . .
N3 N 0.7666(3) 0.4754(3) 0.8081(2) 0.0431(6) Uani 1 1 d . . . . .
N2 N 0.5184(3) 0.0549(3) 0.03672(19) 0.0414(6) Uani 1 1 d . . . . .
C9 C 0.0082(3) 0.1309(3) 0.5592(2) 0.0291(6) Uani 1 1 d . . . . .
C4 C 0.5932(4) 0.2421(3) 0.2057(2) 0.0354(7) Uani 1 1 d . . . . .
H4 H 0.652441 0.266231 0.136657 0.043 Uiso 1 1 calc R U . . .
C3 C 0.4973(4) 0.1068(3) 0.2271(2) 0.0318(6) Uani 1 1 d . . . . .
C5 C 0.6004(4) 0.3404(3) 0.2871(2) 0.0343(6) Uani 1 1 d . . . . .
H5 H 0.664944 0.431034 0.271009 0.041 Uiso 1 1 calc R U . . .
C11 C -0.0852(3) 0.1363(3) 0.4629(2) 0.0357(6) Uani 1 1 d . . . . .
H11 H -0.143629 0.227875 0.436572 0.043 Uiso 1 1 calc R U . . .
C7 C 0.1960(3) 0.3271(3) 0.6290(2) 0.0322(6) Uani 1 1 d . . . . .
N4 N 0.9855(4) 0.9470(3) 0.9610(2) 0.0569(8) Uani 1 1 d . . . . .
C10 C 0.0933(4) -0.0074(3) 0.5952(2) 0.0364(7) Uani 1 1 d . . . . .
H10 H 0.157233 -0.014151 0.659659 0.044 Uiso 1 1 calc R U . . .
C1 C 0.4344(4) 0.1778(3) 0.4108(2) 0.0329(6) Uani 1 1 d . . . . .
H1 H 0.382316 0.153330 0.482312 0.039 Uiso 1 1 calc R U . . .
C8 C 0.0152(4) 0.2720(4) 0.6226(3) 0.0367(7) Uani 1 1 d . . . . .
C6 C 0.4731(4) 0.0073(4) 0.1381(2) 0.0382(7) Uani 1 1 d . . . . .
C2 C 0.4195(4) 0.0724(3) 0.3336(2) 0.0360(7) Uani 1 1 d . . . . .
H2 H 0.358368 -0.019763 0.353018 0.043 Uiso 1 1 calc R U . . .
C14 C 0.8622(4) 0.7036(3) 0.9387(2) 0.0364(7) Uani 1 1 d . . . . .
C15 C 0.9115(4) 0.7121(4) 0.8258(3) 0.0474(8) Uani 1 1 d . . . . .
H15 H 0.978517 0.794608 0.791195 0.057 Uiso 1 1 calc R U . . .
C16 C 0.8602(4) 0.5970(4) 0.7646(3) 0.0473(8) Uani 1 1 d . . . . .
H16 H 0.893513 0.605409 0.688201 0.057 Uiso 1 1 calc R U . . .
C17 C 0.9063(4) 0.8271(4) 1.0073(3) 0.0426(7) Uani 1 1 d . . . . .
C12 C 0.7214(5) 0.4666(4) 0.9172(3) 0.0528(9) Uani 1 1 d . . . . .
H12 H 0.656572 0.381464 0.949818 0.063 Uiso 1 1 calc R U . . .
C13 C 0.7653(4) 0.5772(4) 0.9855(3) 0.0486(8) Uani 1 1 d . . . . .
H13 H 0.729931 0.566166 1.061586 0.058 Uiso 1 1 calc R U . . .
H8A H -0.032(4) 0.245(4) 0.694(3) 0.043(9) Uiso 1 1 d . . . . .
H8B H -0.050(4) 0.353(4) 0.585(3) 0.042(9) Uiso 1 1 d . . . . .
H17 H 0.871(4) 0.813(4) 1.084(3) 0.046(9) Uiso 1 1 d . . . . .
H6 H 0.421(4) -0.085(4) 0.160(2) 0.038(8) Uiso 1 1 d . . . . .
H3A H 0.500(5) 0.313(4) 0.673(3) 0.063(12) Uiso 1 1 d . . . . .
H3B H 0.642(5) 0.371(4) 0.687(3) 0.062(12) Uiso 1 1 d . . . . .

loop_
_atom_site_aniso_label
_atom_site_aniso_U_11
_atom_site_aniso_U_22
_atom_site_aniso_U_33
_atom_site_aniso_U_23
_atom_site_aniso_U_13
_atom_site_aniso_U_12
Fe1 0.0294(3) 0.0258(3) 0.0214(3) -0.0089(2) 0.0015(2) -0.0068(2)
O3 0.0352(12) 0.0345(11) 0.0331(11) -0.0084(9) -0.0034(10) -0.0081(9)
O1 0.0330(10) 0.0363(11) 0.0352(11) -0.0068(9) 0.0032(8) -0.0101(9)
O2 0.0435(12) 0.0594(14) 0.0418(12) 0.0060(11) -0.0054(10) -0.0220(11)
N1 0.0374(12) 0.0275(11) 0.0225(11) -0.0097(9) -0.0003(9) -0.0048(9)
N3 0.0491(15) 0.0415(15) 0.0410(15) -0.0131(12) -0.0043(12) -0.0080(12)
N2 0.0614(17) 0.0390(14) 0.0284(13) -0.0201(11) -0.0021(12) -0.0068(12)
C9 0.0224(13) 0.0302(14) 0.0349(14) -0.0062(11) 0.0045(11) -0.0108(11)
C4 0.0513(18) 0.0347(15) 0.0210(13) -0.0075(11) 0.0056(12) -0.0077(13)
C3 0.0432(16) 0.0302(14) 0.0244(13) -0.0113(11) -0.0051(12) 0.0005(12)
C5 0.0460(17) 0.0314(15) 0.0270(14) -0.0093(11) 0.0028(12) -0.0120(12)
C11 0.0319(15) 0.0290(14) 0.0458(17) -0.0017(12) -0.0058(13) -0.0050(11)
C7 0.0328(14) 0.0318(15) 0.0354(15) -0.0184(12) 0.0070(12) -0.0099(12)
N4 0.082(2) 0.0509(17) 0.0418(16) -0.0203(13) 0.0050(15) -0.0277(16)
C10 0.0380(16) 0.0360(16) 0.0351(15) -0.0013(12) -0.0104(12) -0.0104(13)
C1 0.0433(16) 0.0317(15) 0.0245(13) -0.0088(11) 0.0074(12) -0.0049(12)
C8 0.0285(15) 0.0393(17) 0.0451(18) -0.0179(14) 0.0081(14) -0.0088(13)
C6 0.0545(19) 0.0305(15) 0.0326(16) -0.0135(13) -0.0031(14) -0.0051(14)
C2 0.0482(17) 0.0261(14) 0.0346(15) -0.0077(12) 0.0041(13) -0.0098(12)
C14 0.0416(16) 0.0348(15) 0.0346(15) -0.0096(12) -0.0051(13) -0.0058(13)
C15 0.057(2) 0.0439(18) 0.0424(18) -0.0115(14) 0.0101(15) -0.0205(15)
C16 0.060(2) 0.0496(19) 0.0350(16) -0.0167(14) 0.0069(15) -0.0110(16)
C17 0.0525(19) 0.0436(18) 0.0340(17) -0.0126(14) -0.0022(15) -0.0102(15)
C12 0.070(2) 0.0460(19) 0.0428(18) -0.0063(15) -0.0023(17) -0.0261(17)
C13 0.067(2) 0.0510(19) 0.0284(15) -0.0069(14) 0.0016(15) -0.0188(17)

loop_
_atom_type_symbol
_atom_type_description
_atom_type_scat_dispersion_real
_atom_type_scat_dispersion_imag
_atom_type_scat_source
C C 0.0033 0.0016 'International Tables Vol C Tables 4.2.6.8 and 6.1.1.4'
H H 0.0000 0.0000 'International Tables Vol C Tables 4.2.6.8 and 6.1.1.4'
Fe Fe 0.3463 0.8444 'International Tables Vol C Tables 4.2.6.8 and 6.1.1.4'
N N 0.0061 0.0033 'International Tables Vol C Tables 4.2.6.8 and 6.1.1.4'
O O 0.0106 0.0060 'International Tables Vol C Tables 4.2.6.8 and 6.1.1.4'

loop_
_geom_angle_atom_site_label_1
_geom_angle_atom_site_label_2
_geom_angle_atom_site_label_3
_geom_angle
_geom_angle_site_symmetry_1
_geom_angle_site_symmetry_3
_geom_angle_publ_flag
O1 Fe1 O1 180.0 . 2_666 ?
O1 Fe1 O3 91.31(8) . 2_666 ?
O1 Fe1 O3 88.69(8) 2_666 2_666 ?
O1 Fe1 O3 88.69(8) . . ?
O1 Fe1 O3 91.31(8) 2_666 . ?
O3 Fe1 O3 180.00(9) 2_666 . ?
O1 Fe1 N1 91.67(7) . 2_666 ?
O1 Fe1 N1 88.33(7) 2_666 2_666 ?
O3 Fe1 N1 90.32(8) 2_666 2_666 ?
O3 Fe1 N1 89.68(8) . 2_666 ?
O1 Fe1 N1 88.33(7) . . ?
O1 Fe1 N1 91.67(7) 2_666 . ?
O3 Fe1 N1 89.68(8) 2_666 . ?
O3 Fe1 N1 90.32(8) . . ?
N1 Fe1 N1 180.0 2_666 . ?
Fe1 O3 H3A 98(3) . . ?
Fe1 O3 H3B 118(3) . . ?
H3A O3 H3B 105(4) . . ?
C7 O1 Fe1 131.76(19) . . ?
C1 N1 C5 116.8(2) . . ?
C1 N1 Fe1 122.61(17) . . ?
C5 N1 Fe1 120.05(17) . . ?
C16 N3 C12 116.6(3) . . ?
C6 N2 N2 112.1(3) . 2_655 ?
C10 C9 C11 117.5(2) . . ?
C10 C9 C8 121.8(3) . . ?
C11 C9 C8 120.7(3) . . ?
C5 C4 C3 119.6(2) . . ?
C5 C4 H4 120.2 . . ?
C3 C4 H4 120.2 . . ?
C4 C3 C2 117.6(2) . . ?
C4 C3 C6 121.0(3) . . ?
C2 C3 C6 121.3(3) . . ?
N1 C5 C4 123.4(2) . . ?
N1 C5 H5 118.3 . . ?
C4 C5 H5 118.3 . . ?
C9 C11 C10 121.1(3) . 2_556 ?
C9 C11 H11 119.5 . . ?
C10 C11 H11 119.5 2_556 . ?
O2 C7 O1 124.8(2) . . ?
O2 C7 C8 117.9(3) . . ?
O1 C7 C8 117.3(3) . . ?
C17 N4 N4 111.7(3) . 2_777 ?
C9 C10 C11 121.4(3) . 2_556 ?
C9 C10 H10 119.3 . . ?
C11 C10 H10 119.3 2_556 . ?
N1 C1 C2 123.6(2) . . ?
N1 C1 H1 118.2 . . ?
C2 C1 H1 118.2 . . ?
C9 C8 C7 111.1(2) . . ?
C9 C8 H8A 108.5(19) . . ?
C7 C8 H8A 110.6(19) . . ?
C9 C8 H8B 108.5(19) . . ?
C7 C8 H8B 109.7(19) . . ?
H8A C8 H8B 108(3) . . ?
N2 C6 C3 120.2(3) . . ?
N2 C6 H6 123.0(19) . . ?
C3 C6 H6 116.7(19) . . ?
C1 C2 C3 118.8(2) . . ?
C1 C2 H2 120.6 . . ?
C3 C2 H2 120.6 . . ?
C13 C14 C15 117.6(3) . . ?
C13 C14 C17 120.6(3) . . ?
C15 C14 C17 121.8(3) . . ?
C14 C15 C16 119.3(3) . . ?
C14 C15 H15 120.4 . . ?
C16 C15 H15 120.4 . . ?
N3 C16 C15 123.9(3) . . ?
N3 C16 H16 118.1 . . ?
C15 C16 H16 118.1 . . ?
N4 C17 C14 119.6(3) . . ?
N4 C17 H17 122.7(19) . . ?
C14 C17 H17 117.7(19) . . ?
N3 C12 C13 123.8(3) . . ?
N3 C12 H12 118.1 . . ?
C13 C12 H12 118.1 . . ?
C14 C13 C12 118.8(3) . . ?
C14 C13 H13 120.6 . . ?
C12 C13 H13 120.6 . . ?

loop_
_geom_bond_atom_site_label_1
_geom_bond_atom_site_label_2
_geom_bond_distance
_geom_bond_site_symmetry_2
_geom_bond_publ_flag
Fe1 O1 2.1005(18) . ?
Fe1 O1 2.1005(18) 2_666 ?
Fe1 O3 2.172(2) 2_666 ?
Fe1 O3 2.173(2) . ?
Fe1 N1 2.226(2) 2_666 ?
Fe1 N1 2.226(2) . ?
O3 H3A 0.82(4) . ?
O3 H3B 0.78(4) . ?
O1 C7 1.264(3) . ?
O2 C7 1.245(3) . ?
N1 C1 1.335(3) . ?
N1 C5 1.336(3) . ?
N3 C16 1.323(4) . ?
N3 C12 1.326(4) . ?
N2 C6 1.260(4) . ?
N2 N2 1.412(4) 2_655 ?
C9 C10 1.382(4) . ?
C9 C11 1.382(4) . ?
C9 C8 1.517(4) . ?
C4 C5 1.374(3) . ?
C4 C3 1.384(4) . ?
C4 H4 0.9300 . ?
C3 C2 1.385(4) . ?
C3 C6 1.469(3) . ?
C5 H5 0.9300 . ?
C11 C10 1.387(4) 2_556 ?
C11 H11 0.9300 . ?
C7 C8 1.522(4) . ?
N4 C17 1.261(4) . ?
N4 N4 1.415(5) 2_777 ?
C10 H10 0.9300 . ?
C1 C2 1.385(3) . ?
C1 H1 0.9300 . ?
C8 H8A 0.91(3) . ?
C8 H8B 0.94(3) . ?
C6 H6 0.90(3) . ?
C2 H2 0.9300 . ?
C14 C13 1.378(4) . ?
C14 C15 1.378(4) . ?
C14 C17 1.477(4) . ?
C15 C16 1.380(4) . ?
C15 H15 0.9300 . ?
C16 H16 0.9300 . ?
C17 H17 0.94(3) . ?
C12 C13 1.388(4) . ?
C12 H12 0.9300 . ?
C13 H13 0.9300 . ?
